data_7700216
loop_
_publ_author_name
'Zhang, Fangjun'
'Yi, Weiyin'
'Zhang, Jie'
'You, Qing'
'Weng, Linhong'
'Zhou, Xigeng'

_publ_section_title
;
 Oxidation and chalcogenylative disproportionation of anionic phosphide
 ligands in yttrium complexes with elemental sulfur and selenium.
;
_journal_issue 28
_journal_name_full 'Dalton transactions (Cambridge, England : 2003)'
_journal_page_first 10596
_journal_page_last 10603
_journal_paper_doi 10.1039/c9dt01537j
_journal_volume 48
_journal_year 2019
_chemical_formula_sum 'C40 H53 B N6 O2 P Se Y'
_chemical_formula_weight 859.53
_space_group_crystal_system orthorhombic
_space_group_IT_number 33
_space_group_name_Hall 'P 2c -2n'
_space_group_name_H-M_alt 'P n a 21'
_symmetry_space_group_name_Hall 'P 2c -2n'
_symmetry_space_group_name_H-M 'P n a 21'
_atom_sites_solution_hydrogens geom
_audit_creation_method SHELXL-2018/3
_audit_update_record
;
2019-05-31 deposited with the CCDC.    2019-06-07 downloaded from the CCDC.
;
_cell_angle_alpha 90
_cell_angle_beta 90
_cell_angle_gamma 90
_cell_formula_units_Z 4
_cell_length_a 24.755(3)
_cell_length_b 19.360(3)
_cell_length_c 8.5498(12)
_cell_measurement_reflns_used 7470
_cell_measurement_temperature 296(2)
_cell_measurement_theta_max 27.45
_cell_measurement_theta_min 2.26
_cell_volume 4097.5(10)
_computing_cell_refinement 'Bruker SAINT'
_computing_data_collection 'Bruker APEX2'
_computing_data_reduction 'Bruker SAINT'
_computing_molecular_graphics 'Bruker SHELXTL'
_computing_publication_material 'Bruker SHELXTL'
_computing_structure_refinement 'SHELXL-2018/3 (Sheldrick, 2018)'
_computing_structure_solution 'SHELXS-97 (Sheldrick, 2008)'
_diffrn_ambient_temperature 296(2)
_diffrn_measured_fraction_theta_full 0.992
_diffrn_measured_fraction_theta_max 0.992
_diffrn_measurement_device_type 'Bruker APEX-II CCD'
_diffrn_measurement_method '\f and \w scans'
_diffrn_radiation_type MoK\a
_diffrn_radiation_wavelength 0.71073
_diffrn_reflns_av_R_equivalents 0.0834
_diffrn_reflns_av_unetI/netI 0.1039
_diffrn_reflns_Laue_measured_fraction_full 0.992
_diffrn_reflns_Laue_measured_fraction_max 0.992
_diffrn_reflns_limit_h_max 29
_diffrn_reflns_limit_h_min -25
_diffrn_reflns_limit_k_max 23
_diffrn_reflns_limit_k_min -23
_diffrn_reflns_limit_l_max 10
_diffrn_reflns_limit_l_min -10
_diffrn_reflns_number 22790
_diffrn_reflns_point_group_measured_fraction_full 0.954
_diffrn_reflns_point_group_measured_fraction_max 0.953
_diffrn_reflns_theta_full 25.242
_diffrn_reflns_theta_max 25.499
_diffrn_reflns_theta_min 1.335
_exptl_absorpt_coefficient_mu 2.392
_exptl_absorpt_correction_T_max 0.6736
_exptl_absorpt_correction_T_min 0.4490
_exptl_absorpt_correction_type multi-scan
_exptl_crystal_colour colourless
_exptl_crystal_density_diffrn 1.393
_exptl_crystal_description block
_exptl_crystal_F_000 1776
_exptl_crystal_size_max 0.400
_exptl_crystal_size_mid 0.280
_exptl_crystal_size_min 0.180
_refine_diff_density_max 1.012
_refine_diff_density_min -0.923
_refine_diff_density_rms 0.092
_refine_ls_abs_structure_details
; 
 Refined as an inversion twin. 
;
_refine_ls_abs_structure_Flack 0.096(19)
_refine_ls_extinction_method none
_refine_ls_goodness_of_fit_ref 0.880
_refine_ls_hydrogen_treatment constr
_refine_ls_matrix_type full
_refine_ls_number_parameters 450
_refine_ls_number_reflns 7280
_refine_ls_number_restraints 27
_refine_ls_restrained_S_all 0.879
_refine_ls_R_factor_all 0.1045
_refine_ls_R_factor_gt 0.0662
_refine_ls_shift/su_max 0.005
_refine_ls_shift/su_mean 0.000
_refine_ls_structure_factor_coef Fsqd
_refine_ls_weighting_details 'w=1/[\s^2^(Fo^2^)+(0.1189P)^2^+8.1107P] where P=(Fo^2^+2Fc^2^)/3'
_refine_ls_weighting_scheme calc
_refine_ls_wR_factor_gt 0.1581
_refine_ls_wR_factor_ref 0.1868
_reflns_Friedel_coverage 0.793
_reflns_Friedel_fraction_full 0.910
_reflns_Friedel_fraction_max 0.908
_reflns_number_gt 5200
_reflns_number_total 7280
_reflns_threshold_expression 'I > 2\s(I)'
_cod_data_source_file c9dt01537j2.cif
_cod_data_source_block 4Se
_cod_depositor_comments 'Adding full bibliography for 7700213--7700220.cif.'
_cod_database_code 7700216
_shelx_shelxl_version_number 2018/3
_shelx_space_group_comment
; 
The symmetry employed for this shelxl refinement is uniquely defined 
by the following loop, which should always be used as a source of 
symmetry information in preference to the above space-group names. 
They are only intended as comments. 
;
_shelx_estimated_absorpt_t_min 0.448
_shelx_estimated_absorpt_t_max 0.673

loop_
_space_group_symop_operation_xyz
'x, y, z'
'-x, -y, z+1/2'
'x+1/2, -y+1/2, z'
'-x+1/2, y+1/2, z+1/2'

loop_
_atom_site_label
_atom_site_type_symbol
_atom_site_fract_x
_atom_site_fract_y
_atom_site_fract_z
_atom_site_U_iso_or_equiv
_atom_site_adp_type
_atom_site_occupancy
_atom_site_site_symmetry_order
_atom_site_calc_flag
_atom_site_refinement_flags_posn
_atom_site_refinement_flags_adp
_atom_site_refinement_flags_occupancy
_atom_site_disorder_assembly
_atom_site_disorder_group
Y1 Y 0.24370(4) 0.89751(5) 0.37146(16) 0.0327(3) Uani 1 1 d . . . . .
B1 B 0.3702(6) 0.9491(7) 0.2322(17) 0.038(3) Uani 1 1 d . . . . .
H1 H 0.405661 0.962669 0.191786 0.046 Uiso 1 1 calc R U . . .
O1 O 0.2085(4) 0.9875(5) 0.5352(11) 0.048(2) Uani 1 1 d . . . . .
P1 P 0.08769(14) 0.85666(17) 0.1809(4) 0.0422(8) Uani 1 1 d . . . . .
Se1 Se 0.16368(5) 0.91297(6) 0.13106(17) 0.0472(4) Uani 1 1 d . . . . .
N1 N 0.3559(4) 0.8781(5) 0.1663(12) 0.038(2) Uani 1 1 d . . . . .
N2 N 0.3044(4) 0.8527(4) 0.1653(11) 0.033(2) Uani 1 1 d . . . . .
N3 N 0.3281(3) 1.0041(5) 0.1810(11) 0.031(2) Uani 1 1 d . . . . .
N4 N 0.2752(4) 1.0026(5) 0.2290(11) 0.033(2) Uani 1 1 d . . . . .
N5 N 0.3732(4) 0.9462(5) 0.4105(11) 0.033(2) Uani 1 1 d . . . . .
N6 N 0.3284(4) 0.9327(6) 0.5017(12) 0.038(3) Uani 1 1 d . . . . .
C1 C 0.4467(6) 0.8488(9) 0.048(2) 0.081(6) Uani 1 1 d . . . . .
H1A H 0.465907 0.848455 0.145628 0.121 Uiso 1 1 calc R U . . .
H1B H 0.451572 0.892614 -0.002355 0.121 Uiso 1 1 calc R U . . .
H1C H 0.460260 0.812706 -0.018079 0.121 Uiso 1 1 calc R U . . .
C2 C 0.3870(5) 0.8370(7) 0.0786(18) 0.053(4) Uani 1 1 d . . . . .
C3 C 0.3545(6) 0.7851(8) 0.0212(18) 0.054(4) Uani 1 1 d . . . . .
H3 H 0.364809 0.748914 -0.043886 0.064 Uiso 1 1 calc R U . . .
C4 C 0.3051(5) 0.7972(6) 0.0781(15) 0.042(3) Uani 1 1 d . . . . .
C5 C 0.2546(6) 0.7567(7) 0.038(2) 0.060(4) Uani 1 1 d . . . . .
H5A H 0.223394 0.785152 0.054055 0.090 Uiso 1 1 calc R U . . .
H5B H 0.252416 0.716496 0.102943 0.090 Uiso 1 1 calc R U . . .
H5C H 0.256124 0.742771 -0.070162 0.090 Uiso 1 1 calc R U . . .
C6 C 0.3921(6) 1.0798(8) 0.0322(18) 0.057(4) Uani 1 1 d . . . . .
H6A H 0.401784 1.045657 -0.044238 0.086 Uiso 1 1 calc R U . . .
H6B H 0.418476 1.080186 0.114416 0.086 Uiso 1 1 calc R U . . .
H6C H 0.390783 1.124455 -0.016513 0.086 Uiso 1 1 calc R U . . .
C7 C 0.3373(5) 1.0627(6) 0.0996(14) 0.038(3) Uani 1 1 d . . . . .
C8 C 0.2912(5) 1.0988(6) 0.0914(16) 0.045(3) Uani 1 1 d . . . . .
H8 H 0.285869 1.140589 0.040120 0.054 Uiso 1 1 calc R U . . .
C9 C 0.2531(5) 1.0614(7) 0.1742(17) 0.041(3) Uani 1 1 d . . . . .
C10 C 0.1960(6) 1.0813(7) 0.1992(19) 0.052(4) Uani 1 1 d . . . . .
H10A H 0.194530 1.126579 0.244794 0.079 Uiso 1 1 calc R U . . .
H10B H 0.179175 1.048711 0.268328 0.079 Uiso 1 1 calc R U . . .
H10C H 0.177404 1.081508 0.100761 0.079 Uiso 1 1 calc R U . . .
C11 C 0.4709(6) 0.9768(10) 0.437(2) 0.074(5) Uani 1 1 d . . . . .
H11A H 0.468827 1.016544 0.369810 0.112 Uiso 1 1 calc R U . . .
H11B H 0.483983 0.938003 0.377840 0.112 Uiso 1 1 calc R U . . .
H11C H 0.495126 0.986129 0.521727 0.112 Uiso 1 1 calc R U . . .
C12 C 0.4147(5) 0.9604(7) 0.5013(17) 0.048(3) Uani 1 1 d . . . . .
C13 C 0.3991(6) 0.9565(7) 0.6514(19) 0.058(4) Uani 1 1 d . . . . .
H13 H 0.420955 0.963669 0.738448 0.070 Uiso 1 1 calc R U . . .
C14 C 0.3452(5) 0.9401(6) 0.6532(16) 0.047(3) Uani 1 1 d . . . . .
C15 C 0.3096(7) 0.9320(9) 0.7874(17) 0.065(4) Uani 1 1 d . . . . .
H15A H 0.314739 0.887092 0.832475 0.098 Uiso 1 1 calc R U . . .
H15B H 0.272732 0.936933 0.754434 0.098 Uiso 1 1 calc R U . . .
H15C H 0.317850 0.966765 0.863942 0.098 Uiso 1 1 calc R U . . .
C16 C 0.2131(7) 0.8286(8) 0.628(2) 0.068(4) Uani 1 1 d . . . . .
H16 H 0.204450 0.848471 0.730511 0.081 Uiso 1 1 calc R U . . .
C17 C 0.1755(6) 0.8100(8) 0.5081(19) 0.056(4) Uani 1 1 d . . . . .
H17 H 0.136409 0.816949 0.514923 0.067 Uiso 1 1 calc R U . . .
C18 C 0.2007(6) 0.7724(6) 0.393(2) 0.051(4) Uani 1 1 d . . . . .
H18 H 0.182820 0.747010 0.308490 0.061 Uiso 1 1 calc R U . . .
C19 C 0.2543(6) 0.7648(6) 0.4392(17) 0.048(4) Uani 1 1 d . . . . .
H19 H 0.280332 0.733647 0.389270 0.058 Uiso 1 1 calc R U . . .
C20 C 0.2629(6) 0.7983(7) 0.5820(18) 0.055(4) Uani 1 1 d . . . . .
H20 H 0.295250 0.794413 0.647238 0.066 Uiso 1 1 calc R U . . .
C21 C 0.1559(7) 0.9867(9) 0.602(2) 0.075(5) Uani 0.37(6) 1 d D . P A 1
H21A H 0.145518 0.940334 0.633195 0.090 Uiso 0.37(6) 1 calc R U P A 1
H21B H 0.129231 1.004922 0.530269 0.090 Uiso 0.37(6) 1 calc R U P A 1
C22 C 0.163(3) 1.033(2) 0.742(4) 0.062(19) Uani 0.37(6) 1 d D U P A 1
H22A H 0.128323 1.045116 0.789553 0.074 Uiso 0.37(6) 1 calc R U P A 1
H22B H 0.186593 1.013352 0.820087 0.074 Uiso 0.37(6) 1 calc R U P A 1
C23 C 0.188(2) 1.092(2) 0.655(8) 0.062(15) Uani 0.37(6) 1 d D U P A 1
H23A H 0.199644 1.128526 0.724786 0.075 Uiso 0.37(6) 1 calc R U P A 1
H23B H 0.163891 1.110764 0.575884 0.075 Uiso 0.37(6) 1 calc R U P A 1
C24 C 0.2352(7) 1.0517(8) 0.5844(19) 0.061(5) Uani 0.37(6) 1 d . . P A 1
H24A H 0.250753 1.076029 0.496026 0.074 Uiso 0.37(6) 1 calc R U P A 1
H24B H 0.263080 1.042968 0.661480 0.074 Uiso 0.37(6) 1 calc R U P A 1
C21' C 0.1559(7) 0.9867(9) 0.602(2) 0.075(5) Uani 0.63(6) 1 d . . P A 2
H21C H 0.129135 0.986457 0.519519 0.090 Uiso 0.63(6) 1 calc R U P A 2
H21D H 0.151396 0.944787 0.663173 0.090 Uiso 0.63(6) 1 calc R U P A 2
C22' C 0.1475(17) 1.044(3) 0.699(6) 0.100(16) Uani 0.63(6) 1 d . . P A 2
H22C H 0.131111 1.030698 0.797390 0.120 Uiso 0.63(6) 1 calc R U P A 2
H22D H 0.124222 1.077848 0.648194 0.120 Uiso 0.63(6) 1 calc R U P A 2
C23' C 0.2056(19) 1.0756(19) 0.727(5) 0.085(13) Uani 0.63(6) 1 d . . P A 2
H23C H 0.204574 1.125566 0.733246 0.102 Uiso 0.63(6) 1 calc R U P A 2
H23D H 0.221878 1.057285 0.821689 0.102 Uiso 0.63(6) 1 calc R U P A 2
C24' C 0.2352(7) 1.0517(8) 0.5844(19) 0.061(5) Uani 0.63(6) 1 d . . P A 2
H24C H 0.232990 1.086229 0.502337 0.074 Uiso 0.63(6) 1 calc R U P A 2
H24D H 0.272904 1.043362 0.608259 0.074 Uiso 0.63(6) 1 calc R U P A 2
C25 C 0.0971(5) 0.7743(6) 0.0835(15) 0.041(3) Uani 1 1 d . . . . .
C26 C 0.0905(6) 0.7125(7) 0.1639(18) 0.059(4) Uani 1 1 d . . . . .
H26 H 0.078560 0.714106 0.266933 0.071 Uiso 1 1 calc R U . . .
C27 C 0.1008(7) 0.6502(7) 0.099(2) 0.068(5) Uani 1 1 d . . . . .
H27 H 0.095194 0.610082 0.156487 0.081 Uiso 1 1 calc R U . . .
C28 C 0.1189(7) 0.6462(8) -0.048(2) 0.067(4) Uani 1 1 d . . . . .
H28 H 0.128184 0.603344 -0.089535 0.080 Uiso 1 1 calc R U . . .
C29 C 0.1242(6) 0.7048(7) -0.141(2) 0.069(4) Uani 1 1 d . . . . .
H29 H 0.133993 0.702070 -0.245758 0.083 Uiso 1 1 calc R U . . .
C30 C 0.1139(6) 0.7675(7) -0.0685(17) 0.057(4) Uani 1 1 d . . . . .
H30 H 0.118791 0.807606 -0.126844 0.068 Uiso 1 1 calc R U . . .
C31 C 0.0386(4) 0.8948(6) 0.0435(15) 0.041(3) Uani 1 1 d D . . . .
C32 C -0.0094(5) 0.8606(8) 0.020(2) 0.071(5) Uani 1 1 d D . . . .
H32 H -0.015875 0.818688 0.069210 0.085 Uiso 1 1 calc R U . . .
C33 C -0.0478(6) 0.8886(8) -0.078(2) 0.086(6) Uani 1 1 d D U . . .
H33 H -0.080051 0.864814 -0.093140 0.103 Uiso 1 1 calc R U . . .
C34 C -0.0400(6) 0.9508(8) -0.153(2) 0.083(6) Uani 1 1 d D . . . .
H34 H -0.066608 0.969778 -0.216373 0.099 Uiso 1 1 calc R U . . .
C35 C 0.0080(6) 0.9834(9) -0.130(3) 0.090(6) Uani 1 1 d D . . . .
H35 H 0.014796 1.024877 -0.180995 0.108 Uiso 1 1 calc R U . . .
C36 C 0.0464(6) 0.9563(8) -0.033(2) 0.072(5) Uani 1 1 d D . . . .
H36 H 0.078621 0.980156 -0.017724 0.086 Uiso 1 1 calc R U . . .

loop_
_atom_site_aniso_label
_atom_site_aniso_U_11
_atom_site_aniso_U_22
_atom_site_aniso_U_33
_atom_site_aniso_U_23
_atom_site_aniso_U_13
_atom_site_aniso_U_12
Y1 0.0362(6) 0.0329(5) 0.0289(5) 0.0060(6) -0.0036(6) -0.0050(4)
B1 0.043(8) 0.044(8) 0.027(8) 0.000(6) -0.009(6) -0.005(7)
O1 0.053(6) 0.053(5) 0.040(5) -0.003(4) 0.016(4) -0.001(4)
P1 0.0477(19) 0.0434(17) 0.0354(18) 0.0004(14) 0.0009(15) -0.0034(15)
Se1 0.0480(8) 0.0450(6) 0.0485(8) 0.0089(7) -0.0158(7) -0.0099(6)
N1 0.040(6) 0.037(5) 0.037(6) 0.009(5) 0.001(5) 0.010(4)
N2 0.041(5) 0.026(4) 0.031(6) 0.000(4) 0.002(4) 0.000(4)
N3 0.029(5) 0.037(5) 0.028(5) 0.003(4) 0.003(4) -0.002(4)
N4 0.035(5) 0.035(5) 0.029(6) 0.007(4) 0.005(4) -0.001(4)
N5 0.032(5) 0.038(5) 0.030(6) 0.007(4) -0.014(4) -0.005(4)
N6 0.045(7) 0.045(6) 0.025(5) 0.004(5) -0.013(5) -0.005(5)
C1 0.047(9) 0.076(11) 0.119(16) -0.010(11) 0.017(10) 0.024(8)
C2 0.044(8) 0.057(9) 0.059(10) 0.000(7) 0.005(7) 0.008(7)
C3 0.059(9) 0.054(9) 0.048(9) -0.005(7) -0.002(7) 0.011(7)
C4 0.050(8) 0.039(7) 0.036(7) -0.006(6) -0.009(6) 0.004(6)
C5 0.081(11) 0.037(7) 0.061(10) -0.010(7) -0.016(8) -0.004(7)
C6 0.066(10) 0.056(9) 0.050(9) 0.009(7) 0.012(7) -0.011(7)
C7 0.052(8) 0.036(6) 0.026(7) 0.002(5) 0.007(6) -0.009(6)
C8 0.055(8) 0.035(6) 0.044(8) 0.010(6) -0.002(6) -0.001(6)
C9 0.046(7) 0.035(7) 0.042(8) -0.005(6) -0.013(6) 0.007(6)
C10 0.049(8) 0.043(7) 0.065(10) 0.002(7) -0.006(7) 0.013(6)
C11 0.049(9) 0.097(13) 0.077(12) -0.013(10) -0.024(8) -0.020(9)
C12 0.046(8) 0.046(8) 0.053(9) -0.003(7) -0.010(7) -0.003(6)
C13 0.064(10) 0.053(8) 0.058(11) 0.012(8) -0.032(8) -0.007(7)
C14 0.062(9) 0.044(7) 0.034(8) 0.000(7) -0.016(7) 0.003(6)
C15 0.079(12) 0.081(11) 0.036(9) 0.000(8) -0.007(8) -0.018(9)
C16 0.082(11) 0.079(10) 0.041(9) 0.024(9) 0.017(9) -0.022(9)
C17 0.050(9) 0.058(9) 0.058(10) 0.025(8) -0.009(7) -0.025(7)
C18 0.067(9) 0.028(6) 0.058(10) 0.008(7) -0.010(9) -0.020(6)
C19 0.067(10) 0.029(6) 0.049(8) 0.012(6) -0.008(7) -0.014(6)
C20 0.067(10) 0.046(7) 0.051(9) 0.019(7) -0.007(7) -0.019(7)
C21 0.070(11) 0.068(10) 0.088(14) -0.007(10) 0.035(10) 0.000(8)
C22 0.06(2) 0.07(2) 0.06(2) 0.001(13) 0.006(13) 0.002(13)
C23 0.063(19) 0.060(18) 0.06(2) -0.006(13) 0.005(13) 0.000(12)
C24 0.097(13) 0.040(8) 0.047(10) -0.017(7) 0.013(8) -0.013(8)
C21' 0.070(11) 0.068(10) 0.088(14) -0.007(10) 0.035(10) 0.000(8)
C22' 0.07(3) 0.16(4) 0.07(3) 0.01(3) 0.03(2) 0.03(2)
C23' 0.14(3) 0.07(2) 0.04(2) -0.026(15) 0.02(2) 0.02(2)
C24' 0.097(13) 0.040(8) 0.047(10) -0.017(7) 0.013(8) -0.013(8)
C25 0.041(7) 0.046(7) 0.035(7) 0.002(6) 0.005(5) -0.003(6)
C26 0.082(10) 0.053(8) 0.043(9) 0.006(7) -0.012(8) -0.019(7)
C27 0.109(13) 0.034(7) 0.061(11) 0.001(7) 0.004(10) -0.016(8)
C28 0.076(11) 0.054(9) 0.069(12) -0.010(8) -0.006(9) 0.010(8)
C29 0.086(11) 0.057(9) 0.064(11) -0.028(9) -0.005(10) -0.004(8)
C30 0.077(10) 0.049(8) 0.045(8) -0.003(6) 0.017(7) -0.007(7)
C31 0.034(7) 0.048(7) 0.040(7) -0.002(6) -0.003(5) -0.001(6)
C32 0.050(10) 0.065(10) 0.097(14) 0.012(10) -0.006(9) 0.004(8)
C33 0.061(10) 0.082(11) 0.116(16) 0.003(11) -0.023(10) -0.010(9)
C34 0.067(11) 0.090(12) 0.091(15) 0.018(12) -0.026(11) 0.014(9)
C35 0.062(10) 0.094(13) 0.113(15) 0.048(14) -0.007(13) 0.013(9)
C36 0.052(9) 0.073(11) 0.091(13) 0.042(10) -0.010(9) -0.010(8)

loop_
_atom_type_symbol
_atom_type_description
_atom_type_scat_dispersion_real
_atom_type_scat_dispersion_imag
_atom_type_scat_source
C C 0.0033 0.0016 'International Tables Vol C Tables 4.2.6.8 and 6.1.1.4'
H H 0.0000 0.0000 'International Tables Vol C Tables 4.2.6.8 and 6.1.1.4'
B B 0.0013 0.0007 'International Tables Vol C Tables 4.2.6.8 and 6.1.1.4'
N N 0.0061 0.0033 'International Tables Vol C Tables 4.2.6.8 and 6.1.1.4'
O O 0.0106 0.0060 'International Tables Vol C Tables 4.2.6.8 and 6.1.1.4'
P P 0.1023 0.0942 'International Tables Vol C Tables 4.2.6.8 and 6.1.1.4'
Se Se -0.0929 2.2259 'International Tables Vol C Tables 4.2.6.8 and 6.1.1.4'
Y Y -2.7962 3.5667 'International Tables Vol C Tables 4.2.6.8 and 6.1.1.4'

loop_
_geom_angle_atom_site_label_1
_geom_angle_atom_site_label_2
_geom_angle_atom_site_label_3
_geom_angle
O1 Y1 N6 81.1(3)
O1 Y1 N2 153.0(3)
N6 Y1 N2 84.4(3)
O1 Y1 N4 78.8(3)
N6 Y1 N4 74.3(3)
N2 Y1 N4 75.4(3)
O1 Y1 C19 127.8(4)
N6 Y1 C19 94.8(4)
N2 Y1 C19 75.8(4)
N4 Y1 C19 150.1(4)
O1 Y1 C18 118.5(4)
N6 Y1 C18 124.1(4)
N2 Y1 C18 88.4(4)
N4 Y1 C18 154.7(4)
C19 Y1 C18 30.5(4)
O1 Y1 C17 88.6(4)
N6 Y1 C17 121.1(4)
N2 Y1 C17 118.3(4)
N4 Y1 C17 158.6(4)
C19 Y1 C17 49.4(5)
C18 Y1 C17 30.0(5)
O1 Y1 C20 101.1(4)
N6 Y1 C20 75.2(4)
N2 Y1 C20 96.9(4)
N4 Y1 C20 149.1(4)
C19 Y1 C20 30.5(4)
C18 Y1 C20 50.8(5)
C17 Y1 C20 50.2(4)
O1 Y1 C16 77.3(4)
N6 Y1 C16 90.5(4)
N2 Y1 C16 125.5(4)
N4 Y1 C16 153.4(4)
C19 Y1 C16 50.6(5)
C18 Y1 C16 51.3(5)
C17 Y1 C16 31.1(5)
C20 Y1 C16 30.8(5)
O1 Y1 Se1 95.3(2)
N6 Y1 Se1 151.6(2)
N2 Y1 Se1 86.9(2)
N4 Y1 Se1 77.4(2)
C19 Y1 Se1 109.1(3)
C18 Y1 Se1 82.4(3)
C17 Y1 Se1 86.7(3)
C20 Y1 Se1 132.8(3)
C16 Y1 Se1 116.3(4)
N1 B1 N5 110.3(11)
N1 B1 N3 110.9(10)
N5 B1 N3 109.9(11)
N1 B1 H1 108.6
N5 B1 H1 108.6
N3 B1 H1 108.6
C21' O1 C24' 107.7(11)
C21 O1 C24 107.7(11)
C21' O1 Y1 124.0(9)
C21 O1 Y1 124.0(9)
C24' O1 Y1 128.3(8)
C24 O1 Y1 128.3(8)
C25 P1 C31 98.3(6)
C25 P1 Se1 103.6(4)
C31 P1 Se1 103.9(4)
P1 Se1 Y1 113.38(11)
C2 N1 N2 108.6(10)
C2 N1 B1 127.6(11)
N2 N1 B1 122.8(10)
C4 N2 N1 106.7(9)
C4 N2 Y1 134.5(8)
N1 N2 Y1 115.9(7)
C7 N3 N4 109.4(9)
C7 N3 B1 127.5(10)
N4 N3 B1 122.8(9)
C9 N4 N3 105.4(10)
C9 N4 Y1 137.0(8)
N3 N4 Y1 117.4(7)
C12 N5 N6 109.5(10)
C12 N5 B1 128.2(11)
N6 N5 B1 122.1(10)
C14 N6 N5 105.8(10)
C14 N6 Y1 135.5(9)
N5 N6 Y1 118.6(7)
C2 C1 H1A 109.5
C2 C1 H1B 109.5
H1A C1 H1B 109.5
C2 C1 H1C 109.5
H1A C1 H1C 109.5
H1B C1 H1C 109.5
N1 C2 C3 107.3(12)
N1 C2 C1 124.6(14)
C3 C2 C1 128.1(14)
C4 C3 C2 106.1(13)
C4 C3 H3 126.9
C2 C3 H3 126.9
N2 C4 C3 111.2(12)
N2 C4 C5 123.1(12)
C3 C4 C5 125.5(13)
C4 C5 H5A 109.5
C4 C5 H5B 109.5
H5A C5 H5B 109.5
C4 C5 H5C 109.5
H5A C5 H5C 109.5
H5B C5 H5C 109.5
C7 C6 H6A 109.5
C7 C6 H6B 109.5
H6A C6 H6B 109.5
C7 C6 H6C 109.5
H6A C6 H6C 109.5
H6B C6 H6C 109.5
C8 C7 N3 108.8(10)
C8 C7 C6 129.0(12)
N3 C7 C6 122.2(11)
C7 C8 C9 106.3(11)
C7 C8 H8 126.9
C9 C8 H8 126.9
N4 C9 C8 110.1(11)
N4 C9 C10 123.8(12)
C8 C9 C10 126.1(12)
C9 C10 H10A 109.5
C9 C10 H10B 109.5
H10A C10 H10B 109.5
C9 C10 H10C 109.5
H10A C10 H10C 109.5
H10B C10 H10C 109.5
C12 C11 H11A 109.5
C12 C11 H11B 109.5
H11A C11 H11B 109.5
C12 C11 H11C 109.5
H11A C11 H11C 109.5
H11B C11 H11C 109.5
N5 C12 C13 109.1(12)
N5 C12 C11 122.7(13)
C13 C12 C11 128.2(13)
C12 C13 C14 107.7(13)
C12 C13 H13 126.2
C14 C13 H13 126.2
N6 C14 C13 108.0(13)
N6 C14 C15 123.5(12)
C13 C14 C15 128.5(13)
C14 C15 H15A 109.5
C14 C15 H15B 109.5
H15A C15 H15B 109.5
C14 C15 H15C 109.5
H15A C15 H15C 109.5
H15B C15 H15C 109.5
C20 C16 C17 105.1(15)
C20 C16 Y1 74.5(8)
C17 C16 Y1 73.9(8)
C20 C16 H16 126.8
C17 C16 H16 126.8
Y1 C16 H16 126.8
C18 C17 C16 110.6(14)
C18 C17 Y1 74.6(8)
C16 C17 Y1 75.1(7)
C18 C17 H17 124.4
C16 C17 H17 124.4
Y1 C17 H17 124.4
C17 C18 C19 106.6(14)
C17 C18 Y1 75.4(7)
C19 C18 Y1 74.6(7)
C17 C18 H18 126.0
C19 C18 H18 126.0
Y1 C18 H18 126.0
C18 C19 C20 110.0(15)
C18 C19 Y1 75.0(7)
C20 C19 Y1 75.8(8)
C18 C19 H19 124.5
C20 C19 H19 124.5
Y1 C19 H19 124.5
C19 C20 C16 107.6(14)
C19 C20 Y1 73.7(8)
C16 C20 Y1 74.7(8)
C19 C20 H20 125.7
C16 C20 H20 125.7
Y1 C20 H20 125.7
O1 C21 C22 102(3)
O1 C21 H21A 111.3
C22 C21 H21A 111.3
O1 C21 H21B 111.3
C22 C21 H21B 111.3
H21A C21 H21B 109.2
C23 C22 C21 96(3)
C23 C22 H22A 112.5
C21 C22 H22A 112.5
C23 C22 H22B 112.5
C21 C22 H22B 112.5
H22A C22 H22B 110.0
C22 C23 C24 97(4)
C22 C23 H23A 112.3
C24 C23 H23A 112.3
C22 C23 H23B 112.3
C24 C23 H23B 112.3
H23A C23 H23B 109.9
O1 C24 C23 102(2)
O1 C24 H24A 111.5
C23 C24 H24A 111.5
O1 C24 H24B 111.5
C23 C24 H24B 111.5
H24A C24 H24B 109.3
C22' C21' O1 111(2)
C22' C21' H21C 109.4
O1 C21' H21C 109.4
C22' C21' H21D 109.4
O1 C21' H21D 109.4
H21C C21' H21D 108.0
C21' C22' C23' 105(2)
C21' C22' H22C 110.8
C23' C22' H22C 110.8
C21' C22' H22D 110.8
C23' C22' H22D 110.8
H22C C22' H22D 108.8
C24' C23' C22' 102(3)
C24' C23' H23C 111.4
C22' C23' H23C 111.4
C24' C23' H23D 111.4
C22' C23' H23D 111.4
H23C C23' H23D 109.3
O1 C24' C23' 106.0(18)
O1 C24' H24C 110.5
C23' C24' H24C 110.5
O1 C24' H24D 110.5
C23' C24' H24D 110.5
H24C C24' H24D 108.7
C30 C25 C26 115.0(13)
C30 C25 P1 124.0(10)
C26 C25 P1 120.9(10)
C27 C26 C25 122.9(15)
C27 C26 H26 118.6
C25 C26 H26 118.6
C28 C27 C26 120.1(15)
C28 C27 H27 120.0
C26 C27 H27 120.0
C27 C28 C29 121.3(15)
C27 C28 H28 119.3
C29 C28 H28 119.3
C30 C29 C28 116.3(17)
C30 C29 H29 121.8
C28 C29 H29 121.8
C25 C30 C29 124.3(15)
C25 C30 H30 117.9
C29 C30 H30 117.9
C36 C31 C32 118.0(13)
C36 C31 P1 123.9(9)
C32 C31 P1 118.1(9)
C33 C32 C31 119.9(14)
C33 C32 H32 120.0
C31 C32 H32 120.0
C32 C33 C34 121.9(15)
C32 C33 H33 119.1
C34 C33 H33 119.1
C35 C34 C33 117.5(15)
C35 C34 H34 121.3
C33 C34 H34 121.3
C34 C35 C36 121.1(15)
C34 C35 H35 119.4
C36 C35 H35 119.4
C35 C36 C31 121.6(14)
C35 C36 H36 119.2
C31 C36 H36 119.2

loop_
_geom_bond_atom_site_label_1
_geom_bond_atom_site_label_2
_geom_bond_distance
Y1 O1 2.399(9)
Y1 N6 2.471(10)
Y1 N2 2.473(9)
Y1 N4 2.496(9)
Y1 C19 2.647(12)
Y1 C18 2.652(11)
Y1 C17 2.662(13)
Y1 C20 2.674(13)
Y1 C16 2.677(14)
Y1 Se1 2.8703(17)
B1 N1 1.526(17)
B1 N5 1.527(17)
B1 N3 1.553(17)
B1 H1 0.9800
O1 C21' 1.423(18)
O1 C21 1.423(18)
O1 C24' 1.469(17)
O1 C24 1.469(17)
P1 C25 1.813(13)
P1 C31 1.845(12)
P1 Se1 2.216(4)
N1 C2 1.338(16)
N1 N2 1.367(13)
N2 C4 1.309(14)
N3 C7 1.350(14)
N3 N4 1.372(13)
N4 C9 1.348(16)
N5 C12 1.318(16)
N5 N6 1.380(14)
N6 C14 1.368(17)
C1 C2 1.52(2)
C1 H1A 0.9600
C1 H1B 0.9600
C1 H1C 0.9600
C2 C3 1.38(2)
C3 C4 1.337(19)
C3 H3 0.9300
C4 C5 1.514(18)
C5 H5A 0.9600
C5 H5B 0.9600
C5 H5C 0.9600
C6 C7 1.511(18)
C6 H6A 0.9600
C6 H6B 0.9600
C6 H6C 0.9600
C7 C8 1.340(18)
C8 C9 1.383(19)
C8 H8 0.9300
C9 C10 1.480(18)
C10 H10A 0.9600
C10 H10B 0.9600
C10 H10C 0.9600
C11 C12 1.53(2)
C11 H11A 0.9600
C11 H11B 0.9600
C11 H11C 0.9600
C12 C13 1.34(2)
C13 C14 1.372(19)
C13 H13 0.9300
C14 C15 1.46(2)
C15 H15A 0.9600
C15 H15B 0.9600
C15 H15C 0.9600
C16 C20 1.42(2)
C16 C17 1.43(2)
C16 H16 0.9800
C17 C18 1.37(2)
C17 H17 0.9800
C18 C19 1.392(18)
C18 H18 0.9800
C19 C20 1.40(2)
C19 H19 0.9800
C20 H20 0.9800
C21 C22 1.501(14)
C21 H21A 0.9700
C21 H21B 0.9700
C22 C23 1.500(14)
C22 H22A 0.9700
C22 H22B 0.9700
C23 C24 1.53(5)
C23 H23A 0.9700
C23 H23B 0.9700
C24 H24A 0.9700
C24 H24B 0.9700
C21' C22' 1.41(4)
C21' H21C 0.9700
C21' H21D 0.9700
C22' C23' 1.58(6)
C22' H22C 0.9700
C22' H22D 0.9700
C23' C24' 1.50(3)
C23' H23C 0.9700
C23' H23D 0.9700
C24' H24C 0.9700
C24' H24D 0.9700
C25 C30 1.371(19)
C25 C26 1.390(17)
C26 C27 1.35(2)
C26 H26 0.9300
C27 C28 1.34(2)
C27 H27 0.9300
C28 C29 1.39(2)
C28 H28 0.9300
C29 C30 1.387(19)
C29 H29 0.9300
C30 H30 0.9300
C31 C36 1.370(11)
C31 C32 1.376(11)
C32 C33 1.374(12)
C32 H32 0.9300
C33 C34 1.379(12)
C33 H33 0.9300
C34 C35 1.360(12)
C34 H34 0.9300
C35 C36 1.368(12)
C35 H35 0.9300
C36 H36 0.9300

loop_
_geom_torsion_atom_site_label_1
_geom_torsion_atom_site_label_2
_geom_torsion_atom_site_label_3
_geom_torsion_atom_site_label_4
_geom_torsion
N5 B1 N1 C2 -113.6(14)
N3 B1 N1 C2 124.4(13)
N5 B1 N1 N2 79.1(14)
N3 B1 N1 N2 -42.9(15)
C2 N1 N2 C4 0.0(13)
B1 N1 N2 C4 169.4(11)
C2 N1 N2 Y1 163.8(8)
B1 N1 N2 Y1 -26.8(13)
N1 B1 N3 C7 -121.5(13)
N5 B1 N3 C7 116.2(13)
N1 B1 N3 N4 65.8(14)
N5 B1 N3 N4 -56.4(14)
C7 N3 N4 C9 0.2(13)
B1 N3 N4 C9 174.0(11)
C7 N3 N4 Y1 176.9(7)
B1 N3 N4 Y1 -9.3(13)
N1 B1 N5 C12 120.3(13)
N3 B1 N5 C12 -117.1(14)
N1 B1 N5 N6 -65.3(15)
N3 B1 N5 N6 57.3(14)
C12 N5 N6 C14 0.5(14)
B1 N5 N6 C14 -174.8(11)
C12 N5 N6 Y1 -176.7(8)
B1 N5 N6 Y1 8.0(14)
N2 N1 C2 C3 0.2(15)
B1 N1 C2 C3 -168.6(12)
N2 N1 C2 C1 178.8(14)
B1 N1 C2 C1 10(2)
N1 C2 C3 C4 -0.3(16)
C1 C2 C3 C4 -178.8(16)
N1 N2 C4 C3 -0.2(14)
Y1 N2 C4 C3 -159.6(10)
N1 N2 C4 C5 -175.3(12)
Y1 N2 C4 C5 25.4(19)
C2 C3 C4 N2 0.4(16)
C2 C3 C4 C5 175.2(13)
N4 N3 C7 C8 -1.1(14)
B1 N3 C7 C8 -174.6(11)
N4 N3 C7 C6 179.4(11)
B1 N3 C7 C6 5.9(19)
N3 C7 C8 C9 1.6(15)
C6 C7 C8 C9 -179.0(13)
N3 N4 C9 C8 0.8(14)
Y1 N4 C9 C8 -174.9(9)
N3 N4 C9 C10 -180.0(12)
Y1 N4 C9 C10 4(2)
C7 C8 C9 N4 -1.5(16)
C7 C8 C9 C10 179.3(13)
N6 N5 C12 C13 0.2(15)
B1 N5 C12 C13 175.2(12)
N6 N5 C12 C11 179.2(13)
B1 N5 C12 C11 -6(2)
N5 C12 C13 C14 -0.9(16)
C11 C12 C13 C14 -179.8(14)
N5 N6 C14 C13 -1.0(14)
Y1 N6 C14 C13 175.4(9)
N5 N6 C14 C15 178.3(13)
Y1 N6 C14 C15 -5(2)
C12 C13 C14 N6 1.2(16)
C12 C13 C14 C15 -178.1(15)
C20 C16 C17 C18 -1.7(15)
Y1 C16 C17 C18 66.8(10)
C20 C16 C17 Y1 -68.5(9)
C16 C17 C18 C19 1.5(15)
Y1 C17 C18 C19 68.6(8)
C16 C17 C18 Y1 -67.1(10)
C17 C18 C19 C20 -0.8(15)
Y1 C18 C19 C20 68.4(9)
C17 C18 C19 Y1 -69.2(9)
C18 C19 C20 C16 -0.2(15)
Y1 C19 C20 C16 67.6(9)
C18 C19 C20 Y1 -67.9(9)
C17 C16 C20 C19 1.1(14)
Y1 C16 C20 C19 -66.9(9)
C17 C16 C20 Y1 68.1(9)
C24 O1 C21 C22 -25(3)
Y1 O1 C21 C22 156(2)
O1 C21 C22 C23 51(5)
C21 C22 C23 C24 -56(6)
C21 O1 C24 C23 -11(3)
Y1 O1 C24 C23 168(3)
C22 C23 C24 O1 43(5)
C24' O1 C21' C22' -3(3)
Y1 O1 C21' C22' 177(3)
O1 C21' C22' C23' -15(5)
C21' C22' C23' C24' 26(6)
C21' O1 C24' C23' 21(3)
Y1 O1 C24' C23' -160(2)
C22' C23' C24' O1 -28(5)
C31 P1 C25 C30 57.1(13)
Se1 P1 C25 C30 -49.4(13)
C31 P1 C25 C26 -126.8(11)
Se1 P1 C25 C26 126.7(11)
C30 C25 C26 C27 1(2)
P1 C25 C26 C27 -175.3(12)
C25 C26 C27 C28 1(3)
C26 C27 C28 C29 -4(3)
C27 C28 C29 C30 5(3)
C26 C25 C30 C29 0(2)
P1 C25 C30 C29 176.2(13)
C28 C29 C30 C25 -3(2)
C25 P1 C31 C36 -122.9(14)
Se1 P1 C31 C36 -16.7(14)
C25 P1 C31 C32 59.2(13)
Se1 P1 C31 C32 165.4(11)
C36 C31 C32 C33 0(3)
P1 C31 C32 C33 177.7(14)
C31 C32 C33 C34 0(3)
C32 C33 C34 C35 1(3)
C33 C34 C35 C36 -2(3)
C34 C35 C36 C31 1(3)
C32 C31 C36 C35 0(3)
P1 C31 C36 C35 -177.9(15)
